data_7054492
loop_
_publ_author_name
'Bo, Qi-Bing'
'Pang, Juan-Juan'
'Wang, Hong-Yan'
'Fan, Chun-Hua'
'Zhang, Zhen-Wei'

_publ_section_title
;
 In situ solvent and counteranion-induced synthesis, structural
 characterization and photoluminescence properties of Pb-based MOFs
;
_journal_issue 1
_journal_name_full 'New J. Chem.'
_journal_page_first 431
_journal_paper_doi 10.1039/C4NJ01506A
_journal_volume 39
_journal_year 2015
_chemical_formula_sum 'C12 H14 O5 Pb'
_chemical_formula_weight 445.42
_chemical_name_systematic
; 
 ? 
;
_space_group_IT_number 45
_symmetry_cell_setting orthorhombic
_symmetry_space_group_name_Hall 'I 2 -2c'
_symmetry_space_group_name_H-M 'I b a 2'
_atom_sites_solution_hydrogens geom
_atom_sites_solution_primary direct
_atom_sites_solution_secondary difmap
_audit_creation_method SHELXL-97
_cell_angle_alpha 90.00
_cell_angle_beta 90.00
_cell_angle_gamma 90.00
_cell_formula_units_Z 8
_cell_length_a 16.2354(8)
_cell_length_b 19.1181(10)
_cell_length_c 8.2268(4)
_cell_measurement_reflns_used 2991
_cell_measurement_temperature 293(2)
_cell_measurement_theta_max 27.668
_cell_measurement_theta_min 3.6680
_cell_volume 2553.5(2)
_computing_cell_refinement
'CrysAlisPro, Agilent Technologies, Version 1.171.37.31 (release 14-01-2014 CrysAlis171 .NET) (compiled Jan 14 2014,18:38:05)'
_computing_data_collection
'CrysAlisPro, Agilent Technologies, Version 1.171.37.31 (release 14-01-2014 CrysAlis171 .NET) (compiled Jan 14 2014,18:38:05)'
_computing_data_reduction
'CrysAlisPro, Agilent Technologies, Version 1.171.37.31 (release 14-01-2014 CrysAlis171 .NET) (compiled Jan 14 2014,18:38:05)'
_computing_molecular_graphics
;
O. V. Dolomanov, L. J. Bourhis, R. J. Gildea, J. A. K. Howard and H. Puschmann,
OLEX2: a complete structure solution, refinement and analysis program.
J. Appl. Cryst. (2009). 42, 339-341.
;
_computing_publication_material
;
O. V. Dolomanov, L. J. Bourhis, R. J. Gildea, J. A. K. Howard and H. Puschmann,
OLEX2: a complete structure solution, refinement and analysis program.
J. Appl. Cryst. (2009). 42, 339-341.
;
_computing_structure_refinement 'SHELXL-97 (Sheldrick, 1997)'
_computing_structure_solution 'SHELXS-97 (Sheldrick, 1990)'
_diffrn_ambient_temperature 293(2)
_diffrn_measured_fraction_theta_full 0.998
_diffrn_measured_fraction_theta_max 0.998
_diffrn_measurement_device_type 'Xcalibur, Eos, Gemini'
_diffrn_radiation_monochromator graphite
_diffrn_radiation_source 'fine-focus sealed tube'
_diffrn_radiation_type MoK\a
_diffrn_radiation_wavelength 0.71073
_diffrn_reflns_av_R_equivalents 0.0719
_diffrn_reflns_av_sigmaI/netI 0.0490
_diffrn_reflns_limit_h_max 20
_diffrn_reflns_limit_h_min -20
_diffrn_reflns_limit_k_max 23
_diffrn_reflns_limit_k_min -23
_diffrn_reflns_limit_l_max 10
_diffrn_reflns_limit_l_min -10
_diffrn_reflns_number 14881
_diffrn_reflns_theta_full 26.37
_diffrn_reflns_theta_max 26.37
_diffrn_reflns_theta_min 3.29
_exptl_absorpt_coefficient_mu 13.224
_exptl_absorpt_correction_T_max 0.2998
_exptl_absorpt_correction_T_min 0.0661
_exptl_absorpt_correction_type multi-scan
_exptl_absorpt_process_details
;
CrysAlisPro, Agilent Technologies,
Version 1.171.37.31 (release 14-01-2014 CrysAlis171 .NET)
(compiled Jan 14 2014,18:38:05)
Empirical absorption correction using spherical harmonics,
 implemented in SCALE3 ABSPACK scaling algorithm.
;
_exptl_crystal_colour white
_exptl_crystal_density_diffrn 2.317
_exptl_crystal_density_method 'not measured'
_exptl_crystal_description needle-like
_exptl_crystal_F_000 1664
_exptl_crystal_size_max 0.45
_exptl_crystal_size_mid 0.14
_exptl_crystal_size_min 0.12
_refine_diff_density_max 2.362
_refine_diff_density_min -1.115
_refine_diff_density_rms 0.164
_refine_ls_abs_structure_details 'Flack H D (1983), Acta Cryst. A39, 876-881'
_refine_ls_abs_structure_Flack 0.07(3)
_refine_ls_extinction_coef 0.00164(7)
_refine_ls_extinction_expression Fc^*^=kFc[1+0.001xFc^2^\l^3^/sin(2\q)]^-1/4^
_refine_ls_extinction_method SHELXL
_refine_ls_goodness_of_fit_ref 1.025
_refine_ls_hydrogen_treatment constr
_refine_ls_matrix_type full
_refine_ls_number_parameters 155
_refine_ls_number_reflns 2608
_refine_ls_number_restraints 1
_refine_ls_restrained_S_all 1.024
_refine_ls_R_factor_all 0.0557
_refine_ls_R_factor_gt 0.0326
_refine_ls_shift/su_max 0.000
_refine_ls_shift/su_mean 0.000
_refine_ls_structure_factor_coef Fsqd
_refine_ls_weighting_details 'calc w=1/[\s^2^(Fo^2^)+(0.0265P)^2^+9.6047P] where P=(Fo^2^+2Fc^2^)/3'
_refine_ls_weighting_scheme calc
_refine_ls_wR_factor_gt 0.0678
_refine_ls_wR_factor_ref 0.0798
_reflns_number_gt 1698
_reflns_number_total 2608
_reflns_threshold_expression >2sigma(I)
_cod_data_source_file c4nj01506a2.cif
_cod_data_source_block 11
_cod_depositor_comments
;
The following automatic conversions were performed:

'_symmetry_cell_setting' value 'Orthorhombic' changed to
'orthorhombic' according to
/usr/data/users/saulius/crontab/automatic-downloads/rss-feeds/RSC/lib/dictionaries/cif_core.dic
dictionary named 'cif_core.dic' version 2.4.2 from 2011-04-26.

Automatic conversion script
Id: cif_fix_values 2827 2014-09-09 07:05:25Z andrius 

 Adding full bibliography for 7054492--7054494.cif.
;
_cod_original_sg_symbol_H-M Iba2
_cod_database_code 7054492

loop_
_symmetry_equiv_pos_as_xyz
'x, y, z'
'-x, -y, z'
'-x, y, z+1/2'
'x, -y, z+1/2'
'x+1/2, y+1/2, z+1/2'
'-x+1/2, -y+1/2, z+1/2'
'-x+1/2, y+1/2, z+1'
'x+1/2, -y+1/2, z+1'

loop_
_atom_site_label
_atom_site_type_symbol
_atom_site_fract_x
_atom_site_fract_y
_atom_site_fract_z
_atom_site_U_iso_or_equiv
_atom_site_adp_type
_atom_site_occupancy
_atom_site_symmetry_multiplicity
_atom_site_calc_flag
_atom_site_refinement_flags
Pb1 Pb -0.00001(3) 0.878750(13) 0.6728(5) 0.02510(16) Uani 1 1 d .
O1 O 0.1097(4) 0.9112(3) 0.4186(12) 0.0341(15) Uani 1 1 d .
O2 O 0.1377(5) 0.8391(5) 0.6153(10) 0.052(2) Uani 1 1 d .
O3 O 0.4058(5) 0.7159(4) 0.6389(10) 0.054(2) Uani 1 1 d .
O4 O 0.4706(4) 0.6959(3) 0.4072(12) 0.0361(17) Uani 1 1 d .
O5 O 0.1044(6) 0.9486(4) 0.9176(18) 0.080(3) Uani 1 1 d .
H5A H 0.1009 0.9929 0.9166 0.097 Uiso 1 1 d R
H5B H 0.1333 0.9316 0.8410 0.097 Uiso 1 1 d R
C1 C 0.1590(7) 0.8675(5) 0.4820(13) 0.031(3) Uani 1 1 d .
C2 C 0.2378(5) 0.8480(4) 0.4072(15) 0.0208(19) Uani 1 1 d .
C3 C 0.2875(6) 0.7997(5) 0.4834(12) 0.028(2) Uani 1 1 d .
H3 H 0.2719 0.7799 0.5819 0.034 Uiso 1 1 calc R
C4 C 0.3612(5) 0.7811(4) 0.4102(15) 0.027(2) Uani 1 1 d .
C5 C 0.4163(8) 0.7275(6) 0.4872(15) 0.049(2) Uani 1 1 d .
C6 C 0.3854(7) 0.8124(5) 0.2622(12) 0.028(2) Uani 1 1 d .
H6 H 0.4344 0.7987 0.2130 0.033 Uiso 1 1 calc R
C7 C 0.3383(7) 0.8621(5) 0.1908(13) 0.028(2) Uani 1 1 d .
C8 C 0.2622(9) 0.8803(6) 0.2625(15) 0.049(2) Uani 1 1 d .
H8 H 0.2285 0.9136 0.2137 0.058 Uiso 1 1 calc R
C9 C 0.3644(7) 0.8996(6) 0.0330(14) 0.039(3) Uani 1 1 d .
C10 C 0.4563(8) 0.8963(6) 0.0113(15) 0.049(2) Uani 1 1 d .
H10A H 0.4698 0.8587 -0.0614 0.073 Uiso 1 1 calc R
H10B H 0.4820 0.8883 0.1147 0.073 Uiso 1 1 calc R
H10C H 0.4756 0.9396 -0.0333 0.073 Uiso 1 1 calc R
C11 C 0.3224(16) 0.8621(9) -0.1064(19) 0.119(8) Uani 1 1 d .
H11B H 0.2647 0.8576 -0.0836 0.178 Uiso 1 1 calc R
H11A H 0.3462 0.8164 -0.1192 0.178 Uiso 1 1 calc R
H11C H 0.3298 0.8884 -0.2047 0.178 Uiso 1 1 calc R
C12 C 0.3401(10) 0.9741(7) 0.0259(18) 0.065(4) Uani 1 1 d .
H12B H 0.3526 0.9963 0.1277 0.098 Uiso 1 1 calc R
H12A H 0.2821 0.9775 0.0050 0.098 Uiso 1 1 calc R
H12C H 0.3699 0.9970 -0.0597 0.098 Uiso 1 1 calc R

loop_
_atom_site_aniso_label
_atom_site_aniso_U_11
_atom_site_aniso_U_22
_atom_site_aniso_U_33
_atom_site_aniso_U_23
_atom_site_aniso_U_13
_atom_site_aniso_U_12
Pb1 0.0245(2) 0.0277(2) 0.0232(2) -0.0013(6) 0.00000(17) -0.0014(2)
O1 0.023(3) 0.041(4) 0.038(4) 0.006(6) 0.003(6) 0.003(3)
O2 0.038(5) 0.069(6) 0.049(6) 0.018(4) 0.010(4) 0.017(4)
O3 0.051(5) 0.064(6) 0.047(6) 0.013(4) 0.002(4) 0.032(4)
O4 0.036(4) 0.030(3) 0.043(5) 0.009(5) 0.008(5) 0.016(3)
O5 0.083(7) 0.053(5) 0.105(7) -0.018(9) -0.008(9) -0.016(4)
C1 0.032(7) 0.026(6) 0.036(7) 0.001(5) -0.012(5) -0.001(5)
C2 0.023(5) 0.021(4) 0.019(5) -0.004(6) 0.000(6) 0.005(3)
C3 0.027(6) 0.030(6) 0.027(6) -0.002(4) -0.002(4) 0.004(5)
C4 0.032(5) 0.025(5) 0.024(5) -0.004(6) 0.002(6) -0.001(4)
C5 0.045(5) 0.053(5) 0.049(5) 0.020(4) 0.004(4) 0.002(4)
C6 0.028(6) 0.035(7) 0.020(5) -0.007(5) 0.002(5) -0.001(5)
C7 0.036(6) 0.032(5) 0.016(6) -0.004(5) -0.001(5) -0.002(5)
C8 0.045(5) 0.053(5) 0.049(5) 0.020(4) 0.004(4) 0.002(4)
C9 0.040(7) 0.046(7) 0.030(6) 0.005(6) 0.011(5) -0.007(6)
C10 0.045(5) 0.053(5) 0.049(5) 0.020(4) 0.004(4) 0.002(4)
C11 0.22(2) 0.096(12) 0.036(11) -0.005(9) -0.003(12) -0.086(14)
C12 0.092(12) 0.051(8) 0.053(9) 0.018(7) 0.030(9) 0.006(8)

loop_
_atom_type_symbol
_atom_type_description
_atom_type_scat_dispersion_real
_atom_type_scat_dispersion_imag
_atom_type_scat_source
C C 0.0033 0.0016 'International Tables Vol C Tables 4.2.6.8 and 6.1.1.4'
H H 0.0000 0.0000 'International Tables Vol C Tables 4.2.6.8 and 6.1.1.4'
O O 0.0106 0.0060 'International Tables Vol C Tables 4.2.6.8 and 6.1.1.4'
Pb Pb -3.3944 10.1111 'International Tables Vol C Tables 4.2.6.8 and 6.1.1.4'

loop_
_geom_angle_atom_site_label_1
_geom_angle_atom_site_label_2
_geom_angle_atom_site_label_3
_geom_angle
_geom_angle_site_symmetry_1
_geom_angle_site_symmetry_3
O3 Pb1 O2 109.5(3) 8_464 .
O3 Pb1 O4 77.0(3) 8_464 6_565
O2 Pb1 O4 77.9(3) . 6_565
O3 Pb1 O4 51.7(3) 8_464 8_464
O2 Pb1 O4 80.6(3) . 8_464
O4 Pb1 O4 111.8(2) 6_565 8_464
C1 O2 Pb1 106.7(7) . .
C5 O3 Pb1 99.2(7) . 8_564
C5 O4 Pb1 146.3(8) . 6_564
C5 O4 Pb1 87.3(7) . 8_564
Pb1 O4 Pb1 107.5(2) 6_564 8_564
O1 C1 O2 117.7(10) . .
O1 C1 C2 123.0(10) . .
O2 C1 C2 119.3(10) . .
C3 C2 C8 121.2(10) . .
C3 C2 C1 119.3(11) . .
C8 C2 C1 119.5(9) . .
C2 C3 C4 118.7(10) . .
C3 C4 C6 120.4(9) . .
C3 C4 C5 120.4(11) . .
C6 C4 C5 119.2(9) . .
O4 C5 O3 121.5(11) . .
O4 C5 C4 121.7(10) . .
O3 C5 C4 116.8(11) . .
C7 C6 C4 120.9(10) . .
C6 C7 C8 119.1(10) . .
C6 C7 C9 122.4(10) . .
C8 C7 C9 118.5(10) . .
C2 C8 C7 119.6(10) . .
C12 C9 C10 107.5(11) . .
C12 C9 C11 107.9(14) . .
C10 C9 C11 109.6(13) . .
C12 C9 C7 114.1(10) . .
C10 C9 C7 110.7(10) . .
C11 C9 C7 107.1(10) . .

loop_
_geom_bond_atom_site_label_1
_geom_bond_atom_site_label_2
_geom_bond_distance
_geom_bond_site_symmetry_2
Pb1 O3 2.385(7) 8_464
Pb1 O2 2.408(8) .
Pb1 O4 2.446(10) 6_565
Pb1 O4 2.653(10) 8_464
O1 C1 1.269(12) .
O2 C1 1.271(12) .
O3 C5 1.279(13) .
O3 Pb1 2.385(7) 8_564
O4 C5 1.254(14) .
O4 Pb1 2.446(10) 6_564
O4 Pb1 2.653(10) 8_564
C1 C2 1.469(14) .
C2 C3 1.377(13) .
C2 C8 1.398(16) .
C3 C4 1.386(13) .
C4 C6 1.412(15) .
C4 C5 1.501(14) .
C6 C7 1.354(14) .
C7 C8 1.412(16) .
C7 C9 1.542(15) .
C9 C12 1.480(16) .
C9 C10 1.504(16) .
C9 C11 1.51(2) .

loop_
_geom_torsion_atom_site_label_1
_geom_torsion_atom_site_label_2
_geom_torsion_atom_site_label_3
_geom_torsion_atom_site_label_4
_geom_torsion
_geom_torsion_site_symmetry_1
O3 Pb1 O2 C1 109.5(7) 8_464
O4 Pb1 O2 C1 -179.2(8) 6_565
O4 Pb1 O2 C1 65.9(7) 8_464
Pb1 O2 C1 O1 4.8(12) .
Pb1 O2 C1 C2 -174.4(7) .
O1 C1 C2 C3 -179.5(10) .
O2 C1 C2 C3 -0.3(15) .
O1 C1 C2 C8 2.3(16) .
O2 C1 C2 C8 -178.6(11) .
C8 C2 C3 C4 -2.7(15) .
C1 C2 C3 C4 179.1(9) .
C2 C3 C4 C6 1.3(14) .
C2 C3 C4 C5 -178.6(10) .
Pb1 O4 C5 O3 123.3(14) 6_564
Pb1 O4 C5 O3 5.2(12) 8_564
Pb1 O4 C5 C4 -57.3(18) 6_564
Pb1 O4 C5 C4 -175.4(10) 8_564
Pb1 O3 C5 O4 -5.8(14) 8_564
Pb1 O3 C5 C4 174.8(8) 8_564
C3 C4 C5 O4 160.5(11) .
C6 C4 C5 O4 -19.5(16) .
C3 C4 C5 O3 -20.1(15) .
C6 C4 C5 O3 160.0(11) .
C3 C4 C6 C7 1.5(16) .
C5 C4 C6 C7 -178.5(10) .
C4 C6 C7 C8 -2.9(16) .
C4 C6 C7 C9 177.4(10) .
C3 C2 C8 C7 1.3(17) .
C1 C2 C8 C7 179.5(10) .
C6 C7 C8 C2 1.5(16) .
C9 C7 C8 C2 -178.8(11) .
C6 C7 C9 C12 -144.2(12) .
C8 C7 C9 C12 36.1(16) .
C6 C7 C9 C10 -22.8(16) .
C8 C7 C9 C10 157.5(11) .
C6 C7 C9 C11 96.6(16) .
C8 C7 C9 C11 -83.1(15) .
